data_4024503
loop_
_publ_author_name
'Alexander O. Terent'ev'
'Dmitry A. Borisov'
'Vladimir V. Chernyshev'
'Gennady I. Nikishin'

_publ_contact_author V.V.Chernyshev
_publ_contact_author_address
;
      Department of Chemistry 
      Moscow State University
      119991 Moscow
      Russia
;
_publ_contact_author_email vladimir@struct.chem.msu.ru
_publ_contact_author_fax '+ 7-095-9390898'
_publ_contact_author_name 'Dr. Vladimir V. Chernyshev'
_publ_contact_author_phone '+ 7-095-9393654'
_publ_section_title
;
Facile and Selective Procedure for the Synthesis of Bridged
1,2,4,5-Tetraoxanes; Strong Acids As Cosolvents and Catalysts for Addition
of Hydrogen Peroxide to \b-Diketones
;
_journal_name_full 'Journal of Organic Chemistry'
_journal_page_first 3335
_journal_page_last 3340
_journal_paper_doi 10.1021/jo900226b
_journal_volume 74
_journal_year 2009
_chemical_formula_moiety 'C13 H16 O4'
_chemical_formula_sum 'C13 H16 O4'
_chemical_formula_weight 236.26
_chemical_name_systematic
; 
1,4-Dimethyl-7-(3-methylbenzyl)-2,3,5,6-tetraoxabicyclo[2.2.1]heptane
;
_space_group_IT_number 14
_symmetry_cell_setting monoclinic
_symmetry_space_group_name_Hall '-P 2ybc'
_symmetry_space_group_name_H-M 'P 1 21/c 1'
_atom_sites_solution_hydrogens geom
_atom_sites_solution_primary direct
_atom_sites_solution_secondary difmap
_audit_creation_method SHELXL-97
_cell_angle_alpha 90.00
_cell_angle_beta 107.530(8)
_cell_angle_gamma 90.00
_cell_formula_units_Z 4
_cell_length_a 10.6396(8)
_cell_length_b 10.8859(11)
_cell_length_c 11.1091(12)
_cell_measurement_reflns_used 25
_cell_measurement_temperature 295(2)
_cell_measurement_theta_max 35.45
_cell_measurement_theta_min 23.50
_cell_volume 1226.9(2)
_computing_cell_refinement 'CAD4 Express (Enraf Nonius, 1994)'
_computing_data_collection 'CAD4 Express (Enraf Nonius, 1994)'
_computing_data_reduction 'XCAD4 (Harms & Wocadlo, 1995)'
_computing_structure_refinement 'SHELXL97 (Sheldrick, 1997)'
_computing_structure_solution 'SHELXS97 (Sheldrick, 1997)'
_diffrn_ambient_temperature 295(2)
_diffrn_detector 'scintillation LiI'
_diffrn_detector_dtime 1.195
_diffrn_measured_fraction_theta_full 0.996
_diffrn_measured_fraction_theta_max 0.996
_diffrn_measurement_device '\k-geometry diffractometer'
_diffrn_measurement_device_type 'Enraf Nonius CAD4'
_diffrn_measurement_method 'non-profiled omega scans'
_diffrn_radiation_monochromator graphite
_diffrn_radiation_probe x-ray
_diffrn_radiation_source 'fine-focus sealed tube'
_diffrn_radiation_type CuK\a
_diffrn_radiation_wavelength 1.54184
_diffrn_reflns_av_R_equivalents 0.0235
_diffrn_reflns_av_sigmaI/netI 0.0541
_diffrn_reflns_limit_h_max 12
_diffrn_reflns_limit_h_min -12
_diffrn_reflns_limit_k_max 13
_diffrn_reflns_limit_k_min 0
_diffrn_reflns_limit_l_max 13
_diffrn_reflns_limit_l_min 0
_diffrn_reflns_number 2443
_diffrn_reflns_theta_full 69.92
_diffrn_reflns_theta_max 69.92
_diffrn_reflns_theta_min 4.36
_diffrn_source 'Enraf Nonius FR590'
_diffrn_standards_decay_% 2
_diffrn_standards_interval_count 130
_diffrn_standards_number 2
_exptl_absorpt_coefficient_mu 0.781
_exptl_absorpt_correction_T_max 0.915
_exptl_absorpt_correction_T_min 0.853
_exptl_absorpt_correction_type psi-scan
_exptl_absorpt_process_details
;
North A.C.T., Phillips D.C. & Mathews F.S. (1968) Acta. Cryst. A24, 351
Number of psi-scan sets used was   4
Theta correction was applied.
Averaged transmission function was used.
No Fourier smoothing was applied.
;
_exptl_crystal_colour colourless
_exptl_crystal_density_diffrn 1.279
_exptl_crystal_density_method 'not measured'
_exptl_crystal_description block
_exptl_crystal_F_000 504
_exptl_crystal_size_max 0.32
_exptl_crystal_size_mid 0.21
_exptl_crystal_size_min 0.17
_refine_diff_density_max 0.207
_refine_diff_density_min -0.177
_refine_diff_density_rms 0.046
_refine_ls_extinction_coef 0.0021(6)
_refine_ls_extinction_expression Fc^*^=kFc[1+0.001xFc^2^\l^3^/sin(2\q)]^-1/4^
_refine_ls_extinction_method SHELXL
_refine_ls_goodness_of_fit_ref 1.016
_refine_ls_hydrogen_treatment constr
_refine_ls_matrix_type full
_refine_ls_number_parameters 155
_refine_ls_number_reflns 2313
_refine_ls_number_restraints 0
_refine_ls_restrained_S_all 1.016
_refine_ls_R_factor_all 0.1124
_refine_ls_R_factor_gt 0.0587
_refine_ls_shift/su_max 0.000
_refine_ls_shift/su_mean 0.000
_refine_ls_structure_factor_coef Fsqd
_refine_ls_weighting_details 'calc w=1/[\s^2^(Fo^2^)+(0.0799P)^2^+0.019P] where P=(Fo^2^+2Fc^2^)/3'
_refine_ls_weighting_scheme calc
_refine_ls_wR_factor_gt 0.1415
_refine_ls_wR_factor_ref 0.1749
_reflns_number_gt 1307
_reflns_number_total 2313
_reflns_threshold_expression >2sigma(I)
_cod_data_source_file jo900226b_si_003_1.cif
_cod_data_source_block ioh10
_cod_original_sg_symbol_H-M 'P 21/c'
_cod_database_code 4024503

loop_
_symmetry_equiv_pos_as_xyz
'x, y, z'
'-x, y+1/2, -z+1/2'
'-x, -y, -z'
'x, -y-1/2, z-1/2'

loop_
_atom_site_label
_atom_site_type_symbol
_atom_site_fract_x
_atom_site_fract_y
_atom_site_fract_z
_atom_site_U_iso_or_equiv
_atom_site_adp_type
_atom_site_occupancy
_atom_site_symmetry_multiplicity
_atom_site_calc_flag
_atom_site_refinement_flags
_atom_site_disorder_assembly
_atom_site_disorder_group
C1 C 0.4943(3) 0.1173(3) 0.8350(3) 0.0500(7) Uani 1 1 d . . .
O2 O 0.5437(2) 0.1778(2) 0.74436(19) 0.0617(6) Uani 1 1 d . . .
O3 O 0.6663(2) 0.2393(2) 0.8257(2) 0.0613(6) Uani 1 1 d . . .
C4 C 0.6680(3) 0.2048(3) 0.9503(3) 0.0508(8) Uani 1 1 d . . .
O5 O 0.5792(2) 0.0167(2) 0.8842(2) 0.0630(6) Uani 1 1 d . . .
O6 O 0.7021(2) 0.0780(2) 0.9651(2) 0.0639(7) Uani 1 1 d . . .
C7 C 0.5248(3) 0.2064(3) 0.9441(3) 0.0438(7) Uani 1 1 d . . .
H7 H 0.5115 0.1682 1.0193 0.053 Uiso 1 1 calc . . .
C8 C 0.3596(4) 0.0684(3) 0.7718(3) 0.0680(10) Uani 1 1 d . . .
H8A H 0.3228 0.0361 0.8342 0.102 Uiso 1 1 calc . . .
H8B H 0.3648 0.0043 0.7142 0.102 Uiso 1 1 calc . . .
H8C H 0.3044 0.1334 0.7262 0.102 Uiso 1 1 calc . . .
C9 C 0.7711(3) 0.2768(4) 1.0443(3) 0.0731(11) Uani 1 1 d . . .
H9A H 0.8560 0.2585 1.0350 0.110 Uiso 1 1 calc . . .
H9B H 0.7707 0.2553 1.1280 0.110 Uiso 1 1 calc . . .
H9C H 0.7532 0.3630 1.0305 0.110 Uiso 1 1 calc . . .
C10 C 0.4599(3) 0.3325(3) 0.9196(3) 0.0526(8) Uani 1 1 d . . .
H10A H 0.5047 0.3864 0.9888 0.063 Uiso 1 1 calc . . .
H10B H 0.4732 0.3658 0.8434 0.063 Uiso 1 1 calc . . .
C11 C 0.3144(3) 0.3354(3) 0.9053(3) 0.0452(7) Uani 1 1 d . . .
C12 C 0.2327(3) 0.4113(3) 0.8157(3) 0.0532(8) Uani 1 1 d . . .
H12 H 0.2688 0.4557 0.7626 0.064 Uiso 1 1 calc . . .
C13 C 0.1011(3) 0.4243(3) 0.8016(3) 0.0605(9) Uani 1 1 d . . .
C14 C 0.0484(3) 0.3568(4) 0.8802(4) 0.0714(10) Uani 1 1 d . . .
H14 H -0.0408 0.3638 0.8725 0.086 Uiso 1 1 calc . . .
C15 C 0.1267(3) 0.2794(4) 0.9695(3) 0.0686(10) Uani 1 1 d . . .
H15 H 0.0897 0.2340 1.0212 0.082 Uiso 1 1 calc . . .
C16 C 0.2589(3) 0.2684(3) 0.9832(3) 0.0542(8) Uani 1 1 d . . .
H16 H 0.3112 0.2164 1.0444 0.065 Uiso 1 1 calc . . .
C17 C 0.0166(4) 0.5107(4) 0.7034(4) 0.0978(15) Uani 1 1 d . . .
H17A H -0.0589 0.4673 0.6517 0.147 Uiso 1 1 calc . . .
H17B H 0.0671 0.5418 0.6515 0.147 Uiso 1 1 calc . . .
H17C H -0.0118 0.5779 0.7448 0.147 Uiso 1 1 calc . . .

loop_
_atom_site_aniso_label
_atom_site_aniso_U_11
_atom_site_aniso_U_22
_atom_site_aniso_U_33
_atom_site_aniso_U_23
_atom_site_aniso_U_13
_atom_site_aniso_U_12
C1 0.0587(18) 0.0436(17) 0.0536(17) 0.0034(14) 0.0261(15) 0.0048(14)
O2 0.0735(15) 0.0721(15) 0.0457(11) 0.0033(11) 0.0277(10) -0.0014(12)
O3 0.0599(13) 0.0756(16) 0.0576(13) 0.0102(12) 0.0317(11) -0.0001(12)
C4 0.0492(17) 0.0573(19) 0.0529(17) 0.0073(15) 0.0258(14) 0.0098(15)
O5 0.0752(16) 0.0462(12) 0.0746(15) 0.0012(11) 0.0328(12) 0.0123(11)
O6 0.0612(14) 0.0627(14) 0.0727(15) 0.0101(13) 0.0273(12) 0.0187(12)
C7 0.0495(16) 0.0456(16) 0.0415(15) 0.0071(13) 0.0216(13) 0.0062(13)
C8 0.077(2) 0.064(2) 0.066(2) -0.0107(19) 0.0261(18) -0.0063(19)
C9 0.0518(19) 0.094(3) 0.074(2) -0.001(2) 0.0196(17) -0.0050(19)
C10 0.0543(18) 0.0417(16) 0.067(2) 0.0036(15) 0.0270(15) 0.0032(14)
C11 0.0510(17) 0.0382(15) 0.0509(16) -0.0034(14) 0.0221(13) 0.0032(13)
C12 0.0564(18) 0.0463(17) 0.0583(18) 0.0029(16) 0.0197(15) 0.0042(15)
C13 0.0507(18) 0.0551(19) 0.072(2) -0.0002(18) 0.0121(16) 0.0020(16)
C14 0.0438(18) 0.082(3) 0.091(3) -0.003(2) 0.0245(18) -0.0027(18)
C15 0.061(2) 0.076(3) 0.077(2) 0.010(2) 0.0335(18) -0.0005(18)
C16 0.0547(18) 0.0547(19) 0.0564(18) 0.0080(16) 0.0216(15) 0.0018(15)
C17 0.067(3) 0.100(3) 0.108(3) 0.027(3) -0.001(2) 0.018(2)

loop_
_atom_type_symbol
_atom_type_description
_atom_type_scat_dispersion_real
_atom_type_scat_dispersion_imag
_atom_type_scat_source
C C 0.0181 0.0091 'International Tables Vol C Tables 4.2.6.8 and 6.1.1.4'
H H 0.0000 0.0000 'International Tables Vol C Tables 4.2.6.8 and 6.1.1.4'
O O 0.0492 0.0322 'International Tables Vol C Tables 4.2.6.8 and 6.1.1.4'

loop_
_geom_angle_atom_site_label_1
_geom_angle_atom_site_label_2
_geom_angle_atom_site_label_3
_geom_angle
_geom_angle_site_symmetry_1
_geom_angle_site_symmetry_3
_geom_angle_publ_flag
O5 C1 O2 107.4(2) . . ?
O5 C1 C8 108.4(3) . . ?
O2 C1 C8 109.8(3) . . ?
O5 C1 C7 103.2(2) . . ?
O2 C1 C7 103.6(2) . . ?
C8 C1 C7 123.5(3) . . ?
C1 O2 O3 102.6(2) . . ?
C4 O3 O2 102.8(2) . . ?
O6 C4 O3 107.2(2) . . ?
O6 C4 C9 108.7(3) . . ?
O3 C4 C9 109.5(3) . . ?
O6 C4 C7 103.6(2) . . ?
O3 C4 C7 103.6(2) . . ?
C9 C4 C7 123.2(3) . . ?
C1 O5 O6 103.0(2) . . ?
C4 O6 O5 102.5(2) . . ?
C4 C7 C1 89.9(2) . . ?
C4 C7 C10 114.6(2) . . ?
C1 C7 C10 117.3(2) . . ?
C4 C7 H7 111.1 . . ?
C1 C7 H7 111.1 . . ?
C10 C7 H7 111.1 . . ?
C1 C8 H8A 109.5 . . ?
C1 C8 H8B 109.5 . . ?
H8A C8 H8B 109.5 . . ?
C1 C8 H8C 109.5 . . ?
H8A C8 H8C 109.5 . . ?
H8B C8 H8C 109.5 . . ?
C4 C9 H9A 109.5 . . ?
C4 C9 H9B 109.5 . . ?
H9A C9 H9B 109.5 . . ?
C4 C9 H9C 109.5 . . ?
H9A C9 H9C 109.5 . . ?
H9B C9 H9C 109.5 . . ?
C11 C10 C7 115.6(2) . . ?
C11 C10 H10A 108.4 . . ?
C7 C10 H10A 108.4 . . ?
C11 C10 H10B 108.4 . . ?
C7 C10 H10B 108.4 . . ?
H10A C10 H10B 107.4 . . ?
C12 C11 C16 117.9(3) . . ?
C12 C11 C10 119.5(3) . . ?
C16 C11 C10 122.5(3) . . ?
C13 C12 C11 123.0(3) . . ?
C13 C12 H12 118.5 . . ?
C11 C12 H12 118.5 . . ?
C12 C13 C14 117.9(3) . . ?
C12 C13 C17 120.8(3) . . ?
C14 C13 C17 121.3(3) . . ?
C15 C14 C13 120.6(3) . . ?
C15 C14 H14 119.7 . . ?
C13 C14 H14 119.7 . . ?
C16 C15 C14 120.7(3) . . ?
C16 C15 H15 119.7 . . ?
C14 C15 H15 119.7 . . ?
C15 C16 C11 119.9(3) . . ?
C15 C16 H16 120.1 . . ?
C11 C16 H16 120.1 . . ?
C13 C17 H17A 109.5 . . ?
C13 C17 H17B 109.5 . . ?
H17A C17 H17B 109.5 . . ?
C13 C17 H17C 109.5 . . ?
H17A C17 H17C 109.5 . . ?
H17B C17 H17C 109.5 . . ?

loop_
_geom_bond_atom_site_label_1
_geom_bond_atom_site_label_2
_geom_bond_distance
_geom_bond_site_symmetry_2
_geom_bond_publ_flag
C1 O5 1.421(3) . ?
C1 O2 1.430(3) . ?
C1 C8 1.491(4) . ?
C1 C7 1.509(4) . ?
O2 O3 1.502(3) . ?
O3 C4 1.429(3) . ?
C4 O6 1.425(4) . ?
C4 C9 1.489(5) . ?
C4 C7 1.505(4) . ?
O5 O6 1.502(3) . ?
C7 C10 1.524(4) . ?
C7 H7 0.9800 . ?
C8 H8A 0.9600 . ?
C8 H8B 0.9600 . ?
C8 H8C 0.9600 . ?
C9 H9A 0.9600 . ?
C9 H9B 0.9600 . ?
C9 H9C 0.9600 . ?
C10 C11 1.507(4) . ?
C10 H10A 0.9700 . ?
C10 H10B 0.9700 . ?
C11 C12 1.381(4) . ?
C11 C16 1.393(4) . ?
C12 C13 1.368(4) . ?
C12 H12 0.9300 . ?
C13 C14 1.383(5) . ?
C13 C17 1.514(5) . ?
C14 C15 1.375(5) . ?
C14 H14 0.9300 . ?
C15 C16 1.374(4) . ?
C15 H15 0.9300 . ?
C16 H16 0.9300 . ?
C17 H17A 0.9600 . ?
C17 H17B 0.9600 . ?
C17 H17C 0.9600 . ?
